data_7709535
loop_
_publ_author_name
'Pflock, Stephan'
'Langer, Frauke'
'Reil, Michaela'
'Strinitz, Lisa'
'Lorenz, Rebecca'
'H\"ubner, Eike G.'
'Burzlaff, Nicolai'

_publ_section_title
;
 &#x000D; p-Block metal complexes with bis(pyrazol-1-yl)acetato ligands
;
_journal_name_full 'Dalton Transactions'
_journal_paper_doi 10.1039/D1DT04040E
_journal_year 2022
_chemical_formula_moiety 'C24 H30 N8 O4 Sn'
_chemical_formula_sum 'C24 H30 N8 O4 Sn'
_chemical_formula_weight 613.25
_space_group_crystal_system monoclinic
_space_group_IT_number 15
_space_group_name_Hall '-C 2yc'
_space_group_name_H-M_alt 'C 1 2/c 1'
_atom_sites_solution_hydrogens geom
_atom_sites_solution_primary direct
_audit_creation_date 2017-04-24
_audit_creation_method
;
Olex2 1.2
(compiled 2017.03.28 svn.r3405 for OlexSys, GUI svn.r5335)
;
_audit_update_record
;
2021-10-21 deposited with the CCDC.	2022-02-07 downloaded from the CCDC.
;
_cell_angle_alpha 90
_cell_angle_beta 99.184(3)
_cell_angle_gamma 90
_cell_formula_units_Z 4
_cell_length_a 8.2234(3)
_cell_length_b 22.7396(7)
_cell_length_c 14.1698(5)
_cell_measurement_reflns_used 5796
_cell_measurement_temperature 100.0(2)
_cell_measurement_theta_max 29.3280
_cell_measurement_theta_min 3.6350
_cell_volume 2615.74(16)
_computing_cell_refinement
;
CrysAlisPro, Agilent Technologies,
Version 1.171.37.35 (release 13-08-2014 CrysAlis171 .NET)
(compiled Aug 13 2014,18:06:01)
;
_computing_data_collection
;
CrysAlisPro, Agilent Technologies,
Version 1.171.37.35 (release 13-08-2014 CrysAlis171 .NET)
(compiled Aug 13 2014,18:06:01)
;
_computing_data_reduction
;
CrysAlisPro, Agilent Technologies,
Version 1.171.37.35 (release 13-08-2014 CrysAlis171 .NET)
(compiled Aug 13 2014,18:06:01)
;
_computing_molecular_graphics 'Olex2 (Dolomanov et al., 2009)'
_computing_publication_material 'Olex2 (Dolomanov et al., 2009)'
_computing_structure_refinement 'ShelXL (Sheldrick, 2015)'
_computing_structure_solution 'ShelXT (Sheldrick, 2015)'
_diffrn_ambient_environment N~2~
_diffrn_ambient_temperature 100.0(2)
_diffrn_detector 'CCD plate'
_diffrn_detector_area_resol_mean 5.2903
_diffrn_detector_type AtlasS2
_diffrn_measured_fraction_theta_full 0.998
_diffrn_measured_fraction_theta_max 0.998
_diffrn_measurement_details
;
#__ type_ start__ end____ width___ exp.time_
  1 omega  -12.00   87.00   1.0000    5.0000
omega____ theta____ kappa____ phi______ frames
    -       12.2510   38.0000   90.0000 99

#__ type_ start__ end____ width___ exp.time_
  2 omega  -62.00   37.00   1.0000    5.0000
omega____ theta____ kappa____ phi______ frames
    -       12.2510  -38.0000  -90.0000 99

#__ type_ start__ end____ width___ exp.time_
  3 omega   34.00   92.00   1.0000    5.0000
omega____ theta____ kappa____ phi______ frames
    -       12.2510 -178.0000  150.0000 58
;
_diffrn_measurement_device 'four-circle diffractometer'
_diffrn_measurement_device_type 'SuperNova, Dual, Cu at zero, AtlasS2'
_diffrn_measurement_method '\w scans'
_diffrn_orient_matrix_UB_11 -0.0501443000
_diffrn_orient_matrix_UB_12 0.0191888000
_diffrn_orient_matrix_UB_13 0.0224237000
_diffrn_orient_matrix_UB_21 -0.0616377000
_diffrn_orient_matrix_UB_22 -0.0220208000
_diffrn_orient_matrix_UB_23 -0.0030438000
_diffrn_orient_matrix_UB_31 0.0363450000
_diffrn_orient_matrix_UB_32 -0.0109854000
_diffrn_orient_matrix_UB_33 0.0453623000
_diffrn_radiation_monochromator mirror
_diffrn_radiation_probe x-ray
_diffrn_radiation_type MoK\a
_diffrn_radiation_wavelength 0.71073
_diffrn_reflns_av_R_equivalents 0.0350
_diffrn_reflns_av_unetI/netI 0.0364
_diffrn_reflns_Laue_measured_fraction_full 0.998
_diffrn_reflns_Laue_measured_fraction_max 0.998
_diffrn_reflns_limit_h_max 10
_diffrn_reflns_limit_h_min -9
_diffrn_reflns_limit_k_max 28
_diffrn_reflns_limit_k_min -25
_diffrn_reflns_limit_l_max 17
_diffrn_reflns_limit_l_min -17
_diffrn_reflns_number 7893
_diffrn_reflns_point_group_measured_fraction_full 0.998
_diffrn_reflns_point_group_measured_fraction_max 0.998
_diffrn_reflns_theta_full 26.000
_diffrn_reflns_theta_max 26.040
_diffrn_reflns_theta_min 2.912
_diffrn_source 'SuperNova (Mo) X-ray Source'
_exptl_absorpt_coefficient_mu 1.023
_exptl_absorpt_correction_T_max 0.979
_exptl_absorpt_correction_T_min 0.953
_exptl_absorpt_correction_type gaussian
_exptl_absorpt_process_details
;
CrysAlisPro, Agilent Technologies,
Version 1.171.37.35 (release 13-08-2014 CrysAlis171 .NET)
(compiled Aug 13 2014,18:06:01)
Numerical absorption correction based on gaussian integration over
			a multifaceted crystal model
Empirical absorption correction using spherical harmonics,
 implemented in SCALE3 ABSPACK scaling algorithm.
;
_exptl_crystal_colour colourless
_exptl_crystal_colour_primary colourless
_exptl_crystal_density_diffrn 1.557
_exptl_crystal_description block
_exptl_crystal_F_000 1248
_exptl_crystal_size_max 0.2565
_exptl_crystal_size_mid 0.1645
_exptl_crystal_size_min 0.1024
_refine_diff_density_max 0.347
_refine_diff_density_min -0.335
_refine_diff_density_rms 0.072
_refine_ls_extinction_method none
_refine_ls_goodness_of_fit_ref 1.035
_refine_ls_hydrogen_treatment constr
_refine_ls_matrix_type full
_refine_ls_number_parameters 172
_refine_ls_number_reflns 2586
_refine_ls_number_restraints 0
_refine_ls_restrained_S_all 1.035
_refine_ls_R_factor_all 0.0245
_refine_ls_R_factor_gt 0.0227
_refine_ls_shift/su_max 0.000
_refine_ls_shift/su_mean 0.000
_refine_ls_structure_factor_coef Fsqd
_refine_ls_weighting_details 'w=1/[\s^2^(Fo^2^)+(0.0176P)^2^+3.1448P] where P=(Fo^2^+2Fc^2^)/3'
_refine_ls_weighting_scheme calc
_refine_ls_wR_factor_gt 0.0511
_refine_ls_wR_factor_ref 0.0522
_reflns_Friedel_coverage 0.000
_reflns_number_gt 2466
_reflns_number_total 2586
_reflns_threshold_expression 'I > 2\s(I)'
_cod_data_source_file d1dt04040e2.cif
_cod_data_source_block buni160224a
_cod_original_cell_volume 2615.73(15)
_cod_database_code 7709535
_shelx_shelxl_version_number 2014/7
_chemical_oxdiff_formula 'C H N O Sn'
_shelx_space_group_comment
;
The symmetry employed for this shelxl refinement is uniquely defined
by the following loop, which should always be used as a source of
symmetry information in preference to the above space-group names.
They are only intended as comments.
;
_reflns_odcompleteness_completeness 99.74
_reflns_odcompleteness_iscentric 1
_reflns_odcompleteness_theta 26.00
_olex2_refinement_description
;
1. Fixed Uiso
 At 1.2 times of:
  All C(H) groups
 At 1.5 times of:
  All C(H,H,H) groups
2.a Ternary CH refined with riding coordinates:
 C1(H1)
2.b Aromatic/amide H refined with riding coordinates:
 C22(H22), C12(H12)
2.c Idealised Me refined as rotating group:
 C41(H41A,H41B,H41C), C42(H42A,H42B,H42C), C32(H32A,H32B,H32C), C31(H31A,H31B,
 H31C)
;
_olex2_date_sample_data_collection 2016-02-24
_olex2_submission_special_instructions 'No special instructions were received'

loop_
_space_group_symop_operation_xyz
'x, y, z'
'-x, y, -z+1/2'
'x+1/2, y+1/2, z'
'-x+1/2, y+1/2, -z+1/2'
'-x, -y, -z'
'x, -y, z-1/2'
'-x+1/2, -y+1/2, -z'
'x+1/2, -y+1/2, z-1/2'

loop_
_atom_site_label
_atom_site_type_symbol
_atom_site_fract_x
_atom_site_fract_y
_atom_site_fract_z
_atom_site_U_iso_or_equiv
_atom_site_adp_type
_atom_site_occupancy
_atom_site_site_symmetry_order
_atom_site_calc_flag
_atom_site_refinement_flags_posn
_atom_site_refinement_flags_adp
_atom_site_refinement_flags_occupancy
_atom_site_disorder_assembly
_atom_site_disorder_group
Sn1 Sn 0.5000 0.60733(2) 0.7500 0.01128(7) Uani 1 2 d S T P . .
O1 O 0.64258(17) 0.67955(6) 0.70587(9) 0.0159(3) Uani 1 1 d . . . . .
O2 O 0.77495(18) 0.73662(6) 0.61744(10) 0.0223(3) Uani 1 1 d . . . . .
N22 N 0.40992(19) 0.66702(7) 0.52576(11) 0.0119(3) Uani 1 1 d . . . . .
N11 N 0.6571(2) 0.57171(7) 0.59276(12) 0.0150(3) Uani 1 1 d . . . . .
N12 N 0.6557(2) 0.61114(6) 0.52029(12) 0.0125(3) Uani 1 1 d . . . . .
N21 N 0.34276(19) 0.64069(7) 0.59729(11) 0.0128(3) Uani 1 1 d . . . . .
C21 C 0.1804(2) 0.64279(8) 0.56958(14) 0.0145(4) Uani 1 1 d . . . . .
C41 C 0.0670(3) 0.61949(10) 0.63245(16) 0.0224(5) Uani 1 1 d . . . . .
H41A H 0.1290 0.5975 0.6839 0.034 Uiso 1 1 calc GR . . . .
H41B H -0.0132 0.5943 0.5960 0.034 Uiso 1 1 calc GR . . . .
H41C H 0.0121 0.6516 0.6581 0.034 Uiso 1 1 calc GR . . . .
C1 C 0.5883(2) 0.66944(8) 0.53189(13) 0.0122(4) Uani 1 1 d . . . . .
H1 H 0.6125 0.6939 0.4789 0.015 Uiso 1 1 calc R . . . .
C2 C 0.6761(2) 0.69775(8) 0.62643(13) 0.0128(4) Uani 1 1 d . . . . .
C22 C 0.1437(2) 0.67035(9) 0.48037(14) 0.0169(4) Uani 1 1 d . . . . .
H22 H 0.0394 0.6773 0.4460 0.020 Uiso 1 1 calc R . . . .
C11 C 0.7124(3) 0.52196(9) 0.56015(15) 0.0182(4) Uani 1 1 d . . . . .
C23 C 0.2912(2) 0.68502(8) 0.45341(14) 0.0150(4) Uani 1 1 d . . . . .
C42 C 0.3275(3) 0.71287(9) 0.36406(14) 0.0196(4) Uani 1 1 d . . . . .
H42A H 0.4214 0.7382 0.3789 0.029 Uiso 1 1 calc GR . . . .
H42B H 0.2340 0.7354 0.3352 0.029 Uiso 1 1 calc GR . . . .
H42C H 0.3506 0.6829 0.3204 0.029 Uiso 1 1 calc GR . . . .
C13 C 0.7083(2) 0.58669(9) 0.44255(14) 0.0170(4) Uani 1 1 d . . . . .
C12 C 0.7467(3) 0.52968(9) 0.46726(15) 0.0213(5) Uani 1 1 d . . . . .
H12 H 0.7876 0.5015 0.4297 0.026 Uiso 1 1 calc R . . . .
C32 C 0.7151(3) 0.61918(10) 0.35227(15) 0.0235(5) Uani 1 1 d . . . . .
H32A H 0.6110 0.6158 0.3109 0.035 Uiso 1 1 calc GR . . . .
H32B H 0.8002 0.6028 0.3211 0.035 Uiso 1 1 calc GR . . . .
H32C H 0.7384 0.6599 0.3664 0.035 Uiso 1 1 calc GR . . . .
C31 C 0.7312(3) 0.46854(9) 0.62146(17) 0.0286(5) Uani 1 1 d . . . . .
H31A H 0.8447 0.4567 0.6326 0.043 Uiso 1 1 calc GR . . . .
H31B H 0.6650 0.4373 0.5899 0.043 Uiso 1 1 calc GR . . . .
H31C H 0.6960 0.4771 0.6814 0.043 Uiso 1 1 calc GR . . . .

loop_
_atom_site_aniso_label
_atom_site_aniso_U_11
_atom_site_aniso_U_22
_atom_site_aniso_U_33
_atom_site_aniso_U_23
_atom_site_aniso_U_13
_atom_site_aniso_U_12
Sn1 0.01250(11) 0.01060(11) 0.01099(11) 0.000 0.00269(7) 0.000
O1 0.0216(7) 0.0153(7) 0.0109(7) -0.0008(5) 0.0028(6) -0.0070(6)
O2 0.0281(8) 0.0223(8) 0.0166(7) -0.0004(6) 0.0035(6) -0.0141(7)
N22 0.0119(8) 0.0126(8) 0.0116(8) 0.0000(6) 0.0031(6) 0.0000(7)
N11 0.0150(8) 0.0130(8) 0.0178(8) 0.0027(7) 0.0050(7) 0.0008(7)
N12 0.0131(8) 0.0130(8) 0.0117(8) -0.0010(6) 0.0030(7) -0.0009(7)
N21 0.0138(8) 0.0132(8) 0.0124(8) 0.0006(6) 0.0049(6) 0.0000(7)
C21 0.0131(9) 0.0127(9) 0.0177(10) -0.0046(8) 0.0022(8) 0.0007(8)
C41 0.0165(11) 0.0257(11) 0.0251(12) 0.0010(9) 0.0041(9) -0.0004(9)
C1 0.0136(9) 0.0113(9) 0.0118(9) 0.0004(7) 0.0024(7) -0.0005(8)
C2 0.0141(9) 0.0099(9) 0.0142(9) -0.0003(8) 0.0018(8) 0.0022(8)
C22 0.0140(10) 0.0164(10) 0.0183(10) -0.0027(8) -0.0035(8) 0.0041(8)
C11 0.0171(10) 0.0138(10) 0.0240(11) -0.0030(8) 0.0039(9) -0.0005(8)
C23 0.0195(10) 0.0117(9) 0.0125(9) -0.0029(8) -0.0016(8) 0.0026(8)
C42 0.0262(11) 0.0177(10) 0.0138(10) 0.0007(8) -0.0003(9) 0.0034(9)
C13 0.0155(10) 0.0208(11) 0.0148(10) -0.0064(8) 0.0028(8) -0.0022(9)
C12 0.0237(11) 0.0174(10) 0.0234(11) -0.0075(9) 0.0062(9) 0.0016(9)
C32 0.0276(12) 0.0296(12) 0.0141(10) -0.0050(9) 0.0055(9) 0.0017(10)
C31 0.0368(14) 0.0147(11) 0.0359(13) 0.0036(10) 0.0109(11) 0.0064(10)

loop_
_atom_type_symbol
_atom_type_description
_atom_type_scat_dispersion_real
_atom_type_scat_dispersion_imag
_atom_type_scat_source
C C 0.0033 0.0016 'International Tables Vol C Tables 4.2.6.8 and 6.1.1.4'
H H 0.0000 0.0000 'International Tables Vol C Tables 4.2.6.8 and 6.1.1.4'
N N 0.0061 0.0033 'International Tables Vol C Tables 4.2.6.8 and 6.1.1.4'
O O 0.0106 0.0060 'International Tables Vol C Tables 4.2.6.8 and 6.1.1.4'
Sn Sn -0.6537 1.4246 'International Tables Vol C Tables 4.2.6.8 and 6.1.1.4'

loop_
_exptl_crystal_face_index_h
_exptl_crystal_face_index_k
_exptl_crystal_face_index_l
_exptl_crystal_face_perp_dist
_exptl_oxdiff_crystal_face_indexfrac_h
_exptl_oxdiff_crystal_face_indexfrac_k
_exptl_oxdiff_crystal_face_indexfrac_l
_exptl_oxdiff_crystal_face_x
_exptl_oxdiff_crystal_face_y
_exptl_oxdiff_crystal_face_z
2 -14 17 0.0775 1.9886 -13.9588 16.9463 0.0124 0.1332 0.9943
-10 -18 4 0.0836 -9.9648 -17.9521 3.9599 0.2440 0.9975 0.0147
10 17 -3 0.1531 9.9645 16.9550 -2.9633 -0.2408 -0.9785 0.0415
-6 27 0 0.0870 -5.9680 26.9101 -0.0003 0.8156 -0.2247 -0.5125
6 -27 -3 0.1089 5.9679 -26.9094 -2.9906 -0.8827 0.2338 0.3768
1 -2 19 0.0769 0.9962 -1.9980 18.9435 0.3365 -0.0751 0.9175
-2 8 -18 0.0969 -1.9903 7.9780 -17.9459 -0.1495 0.0016 -0.9740
0 -1 -20 0.1071 -0.0011 -0.9915 -19.9398 -0.4661 0.0826 -0.8937
-7 3 -14 0.1047 -6.9715 2.9888 -13.9703 0.0937 0.4064 -0.9199
8 1 11 0.1237 7.9685 1.0002 10.9832 -0.1341 -0.5466 0.7768
-3 2 -18 0.0920 -2.9881 1.9961 -17.9505 -0.2144 0.1949 -0.9448
0 -32 0 0.0454 -0.0093 -31.8991 -0.0140 -0.6120 0.7031 0.3495
9 -21 -5 0.1367 8.9574 -20.9254 -4.9759 -0.9623 -0.0762 0.3297
1 1 -20 0.1216 0.9955 1.0029 -19.9369 -0.4777 -0.0228 -0.8792
11 -5 -6 0.1487 10.9540 -4.9740 -5.9618 -0.7784 -0.5475 0.1823
-12 -4 4 0.0809 -11.9526 -3.9978 3.9620 0.6115 0.8127 -0.2108
-8 7 -11 0.1018 -7.9662 6.9746 -10.9797 0.2871 0.3709 -0.8642
3 31 1 0.0772 2.9970 30.9043 1.0166 0.4655 -0.8684 -0.1845
-1 24 -13 0.0931 -0.9895 23.9270 -12.9521 0.2183 -0.4265 -0.8863
-1 32 -1 0.0497 -0.9867 31.8986 -0.9850 0.6395 -0.6386 -0.4310
-1 32 2 0.0475 -0.9866 31.8978 2.0059 0.7065 -0.6477 -0.2953
3 -1 18 0.0712 2.9883 -0.9993 17.9510 0.2335 -0.2168 0.9339
2 20 15 0.0733 1.9984 19.9345 14.9673 0.6179 -0.6077 0.5326
-2 32 -2 0.0520 -1.9827 31.8980 -1.9840 0.6670 -0.5742 -0.5125
-9 6 15 0.0936 -8.9614 5.9701 14.9390 0.8989 0.3754 0.2864
-10 14 1 0.0723 -9.9556 13.9478 0.9830 0.7889 0.3035 -0.4705
8 23 -2 0.1265 7.9744 22.9342 -1.9678 -0.0039 -0.9906 -0.0514
-2 -3 -19 0.0918 -1.9936 -2.9871 -18.9477 -0.3822 0.2463 -0.8992

loop_
_geom_angle_atom_site_label_1
_geom_angle_atom_site_label_2
_geom_angle_atom_site_label_3
_geom_angle
_geom_angle_site_symmetry_1
_geom_angle_site_symmetry_3
_geom_angle_publ_flag
O1 Sn1 O1 81.46(7) 2_656 . ?
O1 Sn1 N21 75.22(5) . . ?
O1 Sn1 N21 77.71(5) . 2_656 ?
O1 Sn1 N21 77.71(5) 2_656 . ?
O1 Sn1 N21 75.22(5) 2_656 2_656 ?
N21 Sn1 N21 144.03(7) 2_656 . ?
C2 O1 Sn1 134.96(12) . . ?
N21 N22 C1 119.64(15) . . ?
C23 N22 N21 111.35(15) . . ?
C23 N22 C1 128.90(16) . . ?
C11 N11 N12 105.09(16) . . ?
N11 N12 C1 118.15(15) . . ?
N11 N12 C13 112.02(15) . . ?
C13 N12 C1 129.60(16) . . ?
N22 N21 Sn1 124.75(11) . . ?
C21 N21 Sn1 129.27(13) . . ?
C21 N21 N22 105.69(15) . . ?
N21 C21 C41 120.39(18) . . ?
N21 C21 C22 110.09(17) . . ?
C22 C21 C41 129.49(18) . . ?
C21 C41 H41A 109.5 . . ?
C21 C41 H41B 109.5 . . ?
C21 C41 H41C 109.5 . . ?
H41A C41 H41B 109.5 . . ?
H41A C41 H41C 109.5 . . ?
H41B C41 H41C 109.5 . . ?
N22 C1 N12 110.90(15) . . ?
N22 C1 H1 107.6 . . ?
N22 C1 C2 113.07(15) . . ?
N12 C1 H1 107.6 . . ?
N12 C1 C2 109.92(15) . . ?
C2 C1 H1 107.6 . . ?
O1 C2 C1 119.43(16) . . ?
O2 C2 O1 124.79(18) . . ?
O2 C2 C1 115.78(16) . . ?
C21 C22 H22 126.6 . . ?
C23 C22 C21 106.77(17) . . ?
C23 C22 H22 126.6 . . ?
N11 C11 C12 110.56(18) . . ?
N11 C11 C31 120.10(18) . . ?
C12 C11 C31 129.33(19) . . ?
N22 C23 C22 106.09(17) . . ?
N22 C23 C42 123.48(18) . . ?
C22 C23 C42 130.40(18) . . ?
C23 C42 H42A 109.5 . . ?
C23 C42 H42B 109.5 . . ?
C23 C42 H42C 109.5 . . ?
H42A C42 H42B 109.5 . . ?
H42A C42 H42C 109.5 . . ?
H42B C42 H42C 109.5 . . ?
N12 C13 C12 105.64(17) . . ?
N12 C13 C32 123.56(18) . . ?
C12 C13 C32 130.80(19) . . ?
C11 C12 H12 126.7 . . ?
C13 C12 C11 106.68(18) . . ?
C13 C12 H12 126.7 . . ?
C13 C32 H32A 109.5 . . ?
C13 C32 H32B 109.5 . . ?
C13 C32 H32C 109.5 . . ?
H32A C32 H32B 109.5 . . ?
H32A C32 H32C 109.5 . . ?
H32B C32 H32C 109.5 . . ?
C11 C31 H31A 109.5 . . ?
C11 C31 H31B 109.5 . . ?
C11 C31 H31C 109.5 . . ?
H31A C31 H31B 109.5 . . ?
H31A C31 H31C 109.5 . . ?
H31B C31 H31C 109.5 . . ?

loop_
_geom_bond_atom_site_label_1
_geom_bond_atom_site_label_2
_geom_bond_distance
_geom_bond_site_symmetry_2
_geom_bond_publ_flag
Sn1 O1 2.1672(13) 2_656 ?
Sn1 O1 2.1672(13) . ?
Sn1 N21 2.4569(16) 2_656 ?
Sn1 N21 2.4569(16) . ?
O1 C2 1.270(2) . ?
O2 C2 1.221(2) . ?
N22 N21 1.367(2) . ?
N22 C1 1.456(2) . ?
N22 C23 1.361(3) . ?
N11 N12 1.362(2) . ?
N11 C11 1.329(3) . ?
N12 C1 1.457(2) . ?
N12 C13 1.364(2) . ?
N21 C21 1.331(2) . ?
C21 C41 1.486(3) . ?
C21 C22 1.400(3) . ?
C41 H41A 0.9600 . ?
C41 H41B 0.9600 . ?
C41 H41C 0.9600 . ?
C1 H1 0.9800 . ?
C1 C2 1.556(3) . ?
C22 H22 0.9300 . ?
C22 C23 1.370(3) . ?
C11 C12 1.400(3) . ?
C11 C31 1.487(3) . ?
C23 C42 1.488(3) . ?
C42 H42A 0.9600 . ?
C42 H42B 0.9600 . ?
C42 H42C 0.9600 . ?
C13 C12 1.367(3) . ?
C13 C32 1.486(3) . ?
C12 H12 0.9300 . ?
C32 H32A 0.9600 . ?
C32 H32B 0.9600 . ?
C32 H32C 0.9600 . ?
C31 H31A 0.9600 . ?
C31 H31B 0.9600 . ?
C31 H31C 0.9600 . ?

loop_
_geom_torsion_atom_site_label_1
_geom_torsion_atom_site_label_2
_geom_torsion_atom_site_label_3
_geom_torsion_atom_site_label_4
_geom_torsion
_geom_torsion_site_symmetry_1
_geom_torsion_site_symmetry_2
_geom_torsion_site_symmetry_3
_geom_torsion_site_symmetry_4
_geom_torsion_publ_flag
Sn1 O1 C2 O2 -171.82(14) . . . . ?
Sn1 O1 C2 C1 7.9(3) . . . . ?
Sn1 N21 C21 C41 -4.1(3) . . . . ?
Sn1 N21 C21 C22 174.06(12) . . . . ?
N22 N21 C21 C41 -178.04(17) . . . . ?
N22 N21 C21 C22 0.1(2) . . . . ?
N22 C1 C2 O1 50.4(2) . . . . ?
N22 C1 C2 O2 -129.90(18) . . . . ?
N11 N12 C1 N22 -71.5(2) . . . . ?
N11 N12 C1 C2 54.2(2) . . . . ?
N11 N12 C13 C12 -0.8(2) . . . . ?
N11 N12 C13 C32 178.32(19) . . . . ?
N11 C11 C12 C13 -0.7(2) . . . . ?
N12 N11 C11 C12 0.2(2) . . . . ?
N12 N11 C11 C31 179.67(19) . . . . ?
N12 C1 C2 O1 -74.2(2) . . . . ?
N12 C1 C2 O2 105.58(19) . . . . ?
N12 C13 C12 C11 0.9(2) . . . . ?
N21 N22 C1 N12 69.4(2) . . . . ?
N21 N22 C1 C2 -54.6(2) . . . . ?
N21 N22 C23 C22 0.8(2) . . . . ?
N21 N22 C23 C42 -177.35(17) . . . . ?
N21 C21 C22 C23 0.4(2) . . . . ?
C21 C22 C23 N22 -0.7(2) . . . . ?
C21 C22 C23 C42 177.26(19) . . . . ?
C41 C21 C22 C23 178.3(2) . . . . ?
C1 N22 N21 Sn1 8.6(2) . . . . ?
C1 N22 N21 C21 -177.06(16) . . . . ?
C1 N22 C23 C22 176.89(17) . . . . ?
C1 N22 C23 C42 -1.2(3) . . . . ?
C1 N12 C13 C12 -175.08(19) . . . . ?
C1 N12 C13 C32 4.1(3) . . . . ?
C11 N11 N12 C1 175.38(17) . . . . ?
C11 N11 N12 C13 0.4(2) . . . . ?
C23 N22 N21 Sn1 -174.87(12) . . . . ?
C23 N22 N21 C21 -0.5(2) . . . . ?
C23 N22 C1 N12 -106.4(2) . . . . ?
C23 N22 C1 C2 129.62(19) . . . . ?
C13 N12 C1 N22 102.4(2) . . . . ?
C13 N12 C1 C2 -131.8(2) . . . . ?
C32 C13 C12 C11 -178.2(2) . . . . ?
C31 C11 C12 C13 179.9(2) . . . . ?
